data_7038335
loop_
_publ_author_name
'Feng, Chao'
'Ma, Yu-Heng'
'Zhang, Duo'
'Li, Xue-Jing'
'Zhao, Hong'

_publ_section_title
;
 Highly efficient electrochemiluminescence based on pyrazolecarboxylic
 metal organic framework.
;
_journal_issue 12
_journal_name_full 'Dalton transactions (Cambridge, England : 2003)'
_journal_page_first 5081
_journal_page_last 5091
_journal_paper_doi 10.1039/c5dt04740d
_journal_volume 45
_journal_year 2016
_chemical_formula_sum 'C8 H10 Co N4 O6'
_chemical_formula_weight 317.13
_space_group_IT_number 14
_symmetry_cell_setting monoclinic
_symmetry_space_group_name_Hall '-P 2ybc'
_symmetry_space_group_name_H-M 'P 1 21/c 1'
_atom_sites_solution_hydrogens geom
_atom_sites_solution_primary direct
_atom_sites_solution_secondary difmap
_audit_creation_method SHELXL-97
_audit_update_record
;
2014-08-27 deposited with the CCDC.
2016-02-05 downloaded from the CCDC.
;
_cell_angle_alpha 90.00
_cell_angle_beta 96.020(7)
_cell_angle_gamma 90.00
_cell_formula_units_Z 2
_cell_length_a 5.1082(3)
_cell_length_b 11.3902(7)
_cell_length_c 9.3932(7)
_cell_measurement_temperature 293(2)
_cell_volume 543.51(6)
_computing_structure_refinement 'SHELXL-97 (Sheldrick, 1997)'
_computing_structure_solution 'SHELXS-97 (Sheldrick, 1990)'
_diffrn_ambient_temperature 293(2)
_diffrn_measured_fraction_theta_full 0.990
_diffrn_measured_fraction_theta_max 0.990
_diffrn_radiation_monochromator graphite
_diffrn_radiation_source 'fine-focus sealed tube'
_diffrn_radiation_type MoK\a
_diffrn_radiation_wavelength 0.71073
_diffrn_reflns_av_R_equivalents 0.0208
_diffrn_reflns_av_sigmaI/netI 0.0455
_diffrn_reflns_limit_h_max 6
_diffrn_reflns_limit_h_min -6
_diffrn_reflns_limit_k_max 13
_diffrn_reflns_limit_k_min -14
_diffrn_reflns_limit_l_max 5
_diffrn_reflns_limit_l_min -12
_diffrn_reflns_number 2211
_diffrn_reflns_theta_full 28.97
_diffrn_reflns_theta_max 28.97
_diffrn_reflns_theta_min 3.58
_exptl_absorpt_coefficient_mu 1.612
_exptl_crystal_colour red
_exptl_crystal_density_diffrn 1.938
_exptl_crystal_density_method 'not measured'
_exptl_crystal_description block
_exptl_crystal_F_000 322
_exptl_crystal_size_max 0.25
_exptl_crystal_size_mid 0.20
_exptl_crystal_size_min 0.13
_refine_diff_density_max 0.295
_refine_diff_density_min -0.328
_refine_diff_density_rms 0.083
_refine_ls_extinction_method none
_refine_ls_goodness_of_fit_ref 1.068
_refine_ls_hydrogen_treatment mixed
_refine_ls_matrix_type full
_refine_ls_number_parameters 88
_refine_ls_number_reflns 1253
_refine_ls_number_restraints 0
_refine_ls_restrained_S_all 1.068
_refine_ls_R_factor_all 0.0488
_refine_ls_R_factor_gt 0.0358
_refine_ls_shift/su_max 0.000
_refine_ls_shift/su_mean 0.000
_refine_ls_structure_factor_coef Fsqd
_refine_ls_weighting_details 'calc w=1/[\s^2^(Fo^2^)+(0.0297P)^2^+0.3399P] where P=(Fo^2^+2Fc^2^)/3'
_refine_ls_weighting_scheme calc
_refine_ls_wR_factor_gt 0.0767
_refine_ls_wR_factor_ref 0.0849
_reflns_number_gt 1008
_reflns_number_total 1253
_reflns_threshold_expression >2sigma(I)
_cod_data_source_file c5dt04740d2.cif
_cod_data_source_block co
_cod_depositor_comments 'Adding full bibliography for 7038333--7038338.cif.'
_cod_original_sg_symbol_H-M 'P 21/c'
_cod_database_code 7038335

loop_
_symmetry_equiv_pos_as_xyz
'x, y, z'
'-x, y+1/2, -z+1/2'
'-x, -y, -z'
'x, -y-1/2, z-1/2'

loop_
_atom_site_label
_atom_site_type_symbol
_atom_site_fract_x
_atom_site_fract_y
_atom_site_fract_z
_atom_site_U_iso_or_equiv
_atom_site_adp_type
_atom_site_occupancy
_atom_site_symmetry_multiplicity
_atom_site_calc_flag
_atom_site_refinement_flags
C1 C -0.0104(5) 0.7447(2) 0.5861(3) 0.0184(6) Uani 1 1 d .
Co1 Co 0.0000 0.5000 0.5000 0.01803(17) Uani 1 2 d S
N1 N 0.2710(4) 0.7541(2) 0.4349(2) 0.0231(5) Uani 1 1 d .
O1 O 0.2413(4) 0.42362(15) 0.3585(2) 0.0221(4) Uani 1 1 d .
C2 C 0.0733(6) 0.8612(2) 0.5832(3) 0.0259(6) Uani 1 1 d .
H2 H 0.0187 0.9239 0.6364 0.031 Uiso 1 1 calc R
N2 N 0.1134(4) 0.67935(18) 0.4951(2) 0.0192(5) Uani 1 1 d .
H1 H 0.3563 0.7346 0.3684 0.023 Uiso 1 1 d R
O2 O 0.3377(4) 0.25539(16) 0.2541(2) 0.0258(5) Uani 1 1 d .
C3 C 0.2541(6) 0.8632(2) 0.4847(3) 0.0272(7) Uani 1 1 d .
H3 H 0.3471 0.9283 0.4578 0.033 Uiso 1 1 calc R
O3 O 0.2876(4) 0.47418(16) 0.6719(2) 0.0246(4) Uani 1 1 d .
H3B H 0.3241 0.4009 0.7086 0.037 Uiso 1 1 d R
H3A H 0.4447 0.4977 0.6757 0.037 Uiso 1 1 d R
C4 C 0.2112(5) 0.3141(2) 0.3350(3) 0.0181(6) Uani 1 1 d .

loop_
_atom_site_aniso_label
_atom_site_aniso_U_11
_atom_site_aniso_U_22
_atom_site_aniso_U_33
_atom_site_aniso_U_23
_atom_site_aniso_U_13
_atom_site_aniso_U_12
C1 0.0179(13) 0.0171(12) 0.0212(14) -0.0016(11) 0.0062(11) -0.0003(10)
Co1 0.0187(3) 0.0145(3) 0.0223(3) -0.0022(2) 0.0089(2) -0.0009(2)
N1 0.0240(12) 0.0258(12) 0.0219(12) 0.0001(10) 0.0133(10) -0.0028(10)
O1 0.0218(10) 0.0151(9) 0.0315(11) -0.0019(8) 0.0121(8) -0.0015(7)
C2 0.0322(16) 0.0168(13) 0.0304(16) -0.0034(12) 0.0105(12) -0.0002(12)
N2 0.0186(11) 0.0187(11) 0.0218(12) -0.0010(10) 0.0090(9) -0.0013(9)
O2 0.0270(11) 0.0231(10) 0.0300(11) -0.0076(9) 0.0162(9) -0.0016(8)
C3 0.0321(16) 0.0182(13) 0.0334(16) 0.0021(13) 0.0132(13) -0.0076(12)
O3 0.0192(10) 0.0245(10) 0.0302(11) 0.0070(9) 0.0032(8) -0.0037(8)
C4 0.0172(13) 0.0204(13) 0.0171(13) -0.0001(11) 0.0036(10) 0.0005(11)

loop_
_atom_type_symbol
_atom_type_description
_atom_type_scat_dispersion_real
_atom_type_scat_dispersion_imag
_atom_type_scat_source
C C 0.0033 0.0016 'International Tables Vol C Tables 4.2.6.8 and 6.1.1.4'
H H 0.0000 0.0000 'International Tables Vol C Tables 4.2.6.8 and 6.1.1.4'
N N 0.0061 0.0033 'International Tables Vol C Tables 4.2.6.8 and 6.1.1.4'
O O 0.0106 0.0060 'International Tables Vol C Tables 4.2.6.8 and 6.1.1.4'
Co Co 0.3494 0.9721 'International Tables Vol C Tables 4.2.6.8 and 6.1.1.4'

loop_
_geom_angle_atom_site_label_1
_geom_angle_atom_site_label_2
_geom_angle_atom_site_label_3
_geom_angle
_geom_angle_site_symmetry_1
_geom_angle_site_symmetry_3
N2 C1 C2 110.5(2) . .
N2 C1 C4 117.6(2) . 3_566
C2 C1 C4 131.8(2) . 3_566
O3 Co1 O3 180.0 3_566 .
O3 Co1 O1 91.10(7) 3_566 3_566
O3 Co1 O1 88.90(7) . 3_566
O3 Co1 O1 88.90(7) 3_566 .
O3 Co1 O1 91.10(7) . .
O1 Co1 O1 180.0 3_566 .
O3 Co1 N2 91.09(8) 3_566 .
O3 Co1 N2 88.91(8) . .
O1 Co1 N2 78.13(7) 3_566 .
O1 Co1 N2 101.87(7) . .
O3 Co1 N2 88.91(8) 3_566 3_566
O3 Co1 N2 91.09(8) . 3_566
O1 Co1 N2 101.87(7) 3_566 3_566
O1 Co1 N2 78.13(7) . 3_566
N2 Co1 N2 180.00(12) . 3_566
C3 N1 N2 112.4(2) . .
C3 N1 H1 125.0 . .
N2 N1 H1 122.3 . .
C4 O1 Co1 116.65(15) . .
C3 C2 C1 104.9(2) . .
C3 C2 H2 127.6 . .
C1 C2 H2 127.6 . .
N1 N2 C1 105.1(2) . .
N1 N2 Co1 143.03(16) . .
C1 N2 Co1 111.83(16) . .
N1 C3 C2 107.1(2) . .
N1 C3 H3 126.5 . .
C2 C3 H3 126.5 . .
Co1 O3 H3B 121.3 . .
Co1 O3 H3A 125.3 . .
H3B O3 H3A 96.8 . .
O2 C4 O1 124.9(2) . .
O2 C4 C1 119.5(2) . 3_566
O1 C4 C1 115.6(2) . 3_566

loop_
_geom_bond_atom_site_label_1
_geom_bond_atom_site_label_2
_geom_bond_distance
_geom_bond_site_symmetry_2
C1 N2 1.341(3) .
C1 C2 1.396(4) .
C1 C4 1.487(3) 3_566
Co1 O3 2.0866(19) 3_566
Co1 O3 2.0866(19) .
Co1 O1 2.0946(17) 3_566
Co1 O1 2.0946(17) .
Co1 N2 2.125(2) .
Co1 N2 2.125(2) 3_566
N1 C3 1.333(3) .
N1 N2 1.337(3) .
N1 H1 0.8288 .
O1 C4 1.273(3) .
C2 C3 1.375(4) .
C2 H2 0.9300 .
O2 C4 1.243(3) .
C3 H3 0.9300 .
O3 H3B 0.9147 .
O3 H3A 0.8434 .
C4 C1 1.487(3) 3_566

loop_
_geom_hbond_atom_site_label_D
_geom_hbond_atom_site_label_H
_geom_hbond_atom_site_label_A
_geom_hbond_distance_DH
_geom_hbond_distance_HA
_geom_hbond_distance_DA
_geom_hbond_angle_DHA
_geom_hbond_site_symmetry_A
O3 H3A O1 0.84 1.89 2.715(3) 164.3 3_666
N1 H1 O2 0.83 2.05 2.809(3) 152.2 2_655
O3 H3B O2 0.91 1.83 2.731(3) 167.6 4_566

loop_
_geom_torsion_atom_site_label_1
_geom_torsion_atom_site_label_2
_geom_torsion_atom_site_label_3
_geom_torsion_atom_site_label_4
_geom_torsion
_geom_torsion_site_symmetry_1
_geom_torsion_site_symmetry_4
O3 Co1 O1 C4 -86.81(19) 3_566 .
O3 Co1 O1 C4 93.19(19) . .
O1 Co1 O1 C4 61(100) 3_566 .
N2 Co1 O1 C4 -177.69(19) . .
N2 Co1 O1 C4 2.31(19) 3_566 .
N2 C1 C2 C3 0.3(3) . .
C4 C1 C2 C3 -177.0(3) 3_566 .
C3 N1 N2 C1 0.6(3) . .
C3 N1 N2 Co1 -177.8(2) . .
C2 C1 N2 N1 -0.5(3) . .
C4 C1 N2 N1 177.2(2) 3_566 .
C2 C1 N2 Co1 178.4(2) . .
C4 C1 N2 Co1 -3.9(3) 3_566 .
O3 Co1 N2 N1 -87.5(3) 3_566 .
O3 Co1 N2 N1 92.5(3) . .
O1 Co1 N2 N1 -178.4(3) 3_566 .
O1 Co1 N2 N1 1.6(3) . .
N2 Co1 N2 N1 -131(87) 3_566 .
O3 Co1 N2 C1 94.15(18) 3_566 .
O3 Co1 N2 C1 -85.85(18) . .
O1 Co1 N2 C1 3.25(18) 3_566 .
O1 Co1 N2 C1 -176.75(18) . .
N2 Co1 N2 C1 50(87) 3_566 .
N2 N1 C3 C2 -0.4(3) . .
C1 C2 C3 N1 0.0(3) . .
Co1 O1 C4 O2 179.9(2) . .
Co1 O1 C4 C1 -1.0(3) . 3_566
